data_4038533
loop_
_publ_author_name
'Mane, Vaijinath'
'Sivanandan, Sudheesh T.'
'Santana, Rafael G.'
'Beatriz, Adilson'
'da Silva J\'unior, Eufr\^anio N'
'Namboothiri, Irishi N. N.'

_publ_section_title
;
 Synthesis of Densely Substituted Sulfonylfurans and Dihydrofurans via
 Cascade Reactions of \a-Functionalized Nitroalkenes with \b-Ketosulfones.
;
_journal_name_full 'The Journal of organic chemistry'
_journal_paper_doi 10.1021/acs.joc.0c00606
_journal_year 2020
_chemical_formula_moiety 'C48 H41 N2 O12 S2'
_chemical_formula_sum 'C48 H41 N2 O12 S2'
_chemical_formula_weight 901.95
_space_group_crystal_system monoclinic
_space_group_IT_number 14
_space_group_name_Hall '-P 2ybc'
_space_group_name_H-M_alt 'P 1 21/c 1'
_atom_sites_solution_hydrogens geom
_audit_creation_method SHELXL-2014/7
_cell_angle_alpha 90
_cell_angle_beta 92.709(2)
_cell_angle_gamma 90
_cell_formula_units_Z 4
_cell_length_a 18.974(3)
_cell_length_b 7.2666(11)
_cell_length_c 31.532(5)
_cell_measurement_reflns_used 7626
_cell_measurement_temperature 150(2)
_cell_measurement_theta_max 25.000
_cell_measurement_theta_min 3.002
_cell_volume 4342.7(12)
_computing_structure_refinement 'SHELXL-2014/7 (Sheldrick, 2014)'
_diffrn_ambient_temperature 150(2)
_diffrn_measured_fraction_theta_full 0.996
_diffrn_measured_fraction_theta_max 0.996
_diffrn_measurement_device_type 'Rigaku Saturn724'
_diffrn_measurement_method \w
_diffrn_radiation_type MoK\a
_diffrn_radiation_wavelength 0.71075
_diffrn_reflns_av_R_equivalents 0.0377
_diffrn_reflns_av_unetI/netI 0.0297
_diffrn_reflns_Laue_measured_fraction_full 0.996
_diffrn_reflns_Laue_measured_fraction_max 0.996
_diffrn_reflns_limit_h_max 22
_diffrn_reflns_limit_h_min -22
_diffrn_reflns_limit_k_max 7
_diffrn_reflns_limit_k_min -8
_diffrn_reflns_limit_l_max 37
_diffrn_reflns_limit_l_min -37
_diffrn_reflns_number 28125
_diffrn_reflns_point_group_measured_fraction_full 0.996
_diffrn_reflns_point_group_measured_fraction_max 0.996
_diffrn_reflns_theta_full 25.000
_diffrn_reflns_theta_max 25.000
_diffrn_reflns_theta_min 3.002
_exptl_absorpt_coefficient_mu 0.191
_exptl_absorpt_correction_T_max 0.972
_exptl_absorpt_correction_T_min 0.966
_exptl_absorpt_correction_type multi-scan
_exptl_absorpt_process_details 'NUMABS (Rigaku, 1999)'
_exptl_crystal_density_diffrn 1.380
_exptl_crystal_description needles
_exptl_crystal_F_000 1884
_exptl_crystal_size_max 0.260
_exptl_crystal_size_mid 0.150
_exptl_crystal_size_min 0.150
_refine_diff_density_max 0.837
_refine_diff_density_min -0.917
_refine_diff_density_rms 0.061
_refine_ls_extinction_method none
_refine_ls_goodness_of_fit_ref 1.064
_refine_ls_hydrogen_treatment constr
_refine_ls_matrix_type full
_refine_ls_number_parameters 577
_refine_ls_number_reflns 7626
_refine_ls_number_restraints 0
_refine_ls_restrained_S_all 1.064
_refine_ls_R_factor_all 0.0600
_refine_ls_R_factor_gt 0.0519
_refine_ls_shift/su_max 0.001
_refine_ls_shift/su_mean 0.000
_refine_ls_structure_factor_coef Fsqd
_refine_ls_weighting_details 'w=1/[\s^2^(Fo^2^)+(0.0780P)^2^+3.1052P] where P=(Fo^2^+2Fc^2^)/3'
_refine_ls_weighting_scheme calc
_refine_ls_wR_factor_gt 0.1418
_refine_ls_wR_factor_ref 0.1484
_reflns_Friedel_coverage 0.000
_reflns_number_gt 6593
_reflns_number_total 7626
_reflns_threshold_expression 'I > 2\s(I)'
_cod_data_source_file jo0c00606_si_002.cif
_cod_data_source_block shelx
_cod_original_sg_symbol_H-M 'P 21/c'
_cod_database_code 4038533
_shelx_shelxl_version_number 2014/7
_shelx_space_group_comment
;
The symmetry employed for this shelxl refinement is uniquely defined
by the following loop, which should always be used as a source of
symmetry information in preference to the above space-group names.
They are only intended as comments.
;
_shelx_estimated_absorpt_t_min 0.952
_shelx_estimated_absorpt_t_max 0.972

loop_
_space_group_symop_operation_xyz
'x, y, z'
'-x, y+1/2, -z+1/2'
'-x, -y, -z'
'x, -y-1/2, z-1/2'

loop_
_atom_site_label
_atom_site_type_symbol
_atom_site_fract_x
_atom_site_fract_y
_atom_site_fract_z
_atom_site_U_iso_or_equiv
_atom_site_adp_type
_atom_site_occupancy
_atom_site_site_symmetry_order
_atom_site_calc_flag
_atom_site_refinement_flags_posn
_atom_site_refinement_flags_adp
_atom_site_refinement_flags_occupancy
_atom_site_disorder_assembly
_atom_site_disorder_group
C1 C 0.81428(12) 0.9198(3) 0.35876(7) 0.0217(5) Uani 1 1 d . . . . .
C2 C 0.78358(14) 0.8858(3) 0.31846(8) 0.0308(6) Uani 1 1 d . . . . .
H2 H 0.8108 0.8368 0.2966 0.037 Uiso 1 1 calc R U . . .
C3 C 0.71286(15) 0.9247(4) 0.31090(9) 0.0410(7) Uani 1 1 d . . . . .
H3 H 0.6911 0.9022 0.2836 0.049 Uiso 1 1 calc R U . . .
C4 C 0.67348(14) 0.9965(4) 0.34300(10) 0.0422(7) Uani 1 1 d . . . . .
H4 H 0.6249 1.0234 0.3375 0.051 Uiso 1 1 calc R U . . .
C5 C 0.70444(14) 1.0292(4) 0.38290(9) 0.0354(6) Uani 1 1 d . . . . .
H5 H 0.6771 1.0791 0.4046 0.042 Uiso 1 1 calc R U . . .
C6 C 0.77498(13) 0.9896(3) 0.39129(8) 0.0264(5) Uani 1 1 d . . . . .
H6 H 0.7963 1.0095 0.4188 0.032 Uiso 1 1 calc R U . . .
C7 C 0.90827(11) 0.6333(3) 0.37753(7) 0.0182(5) Uani 1 1 d . . . . .
C8 C 0.90594(11) 0.4930(3) 0.34975(7) 0.0187(5) Uani 1 1 d . . . . .
H8 H 0.9586 0.4878 0.3503 0.022 Uiso 1 1 calc R U . . .
C9 C 0.91992(11) 0.3585(3) 0.41396(7) 0.0185(5) Uani 1 1 d . . . . .
C10 C 0.90222(11) 0.5604(3) 0.42241(7) 0.0176(5) Uani 1 1 d . . . . .
H10 H 0.9387 0.6175 0.4422 0.021 Uiso 1 1 calc R U . . .
C11 C 0.90203(12) 0.4704(3) 0.30340(7) 0.0216(5) Uani 1 1 d . . . . .
C12 C 0.85830(14) 0.3328(4) 0.28629(8) 0.0305(6) Uani 1 1 d . . . . .
H12 H 0.8319 0.2584 0.3045 0.037 Uiso 1 1 calc R U . . .
C13 C 0.85302(15) 0.3038(4) 0.24309(8) 0.0344(6) Uani 1 1 d . . . . .
H13 H 0.8224 0.2104 0.2319 0.041 Uiso 1 1 calc R U . . .
C14 C 0.89197(14) 0.4092(4) 0.21532(8) 0.0301(6) Uani 1 1 d . . . . .
C15 C 0.93621(14) 0.5429(4) 0.23271(8) 0.0306(6) Uani 1 1 d . . . . .
H15 H 0.9638 0.6143 0.2145 0.037 Uiso 1 1 calc R U . . .
C16 C 0.94139(13) 0.5755(4) 0.27603(7) 0.0279(5) Uani 1 1 d . . . . .
H16 H 0.9718 0.6696 0.2871 0.033 Uiso 1 1 calc R U . . .
C17 C 0.88554(16) 0.3733(4) 0.16824(8) 0.0420(7) Uani 1 1 d . . . . .
H17A H 0.8516 0.2736 0.1625 0.063 Uiso 1 1 calc R U . . .
H17B H 0.8691 0.4851 0.1535 0.063 Uiso 1 1 calc R U . . .
H17C H 0.9317 0.3377 0.1582 0.063 Uiso 1 1 calc R U . . .
C18 C 0.82861(11) 0.5849(3) 0.43898(7) 0.0171(5) Uani 1 1 d . . . . .
C19 C 0.82068(12) 0.6615(3) 0.47911(7) 0.0213(5) Uani 1 1 d . . . . .
H19 H 0.8613 0.6961 0.4960 0.026 Uiso 1 1 calc R U . . .
C20 C 0.75441(12) 0.6875(3) 0.49443(7) 0.0227(5) Uani 1 1 d . . . . .
H20 H 0.7497 0.7411 0.5216 0.027 Uiso 1 1 calc R U . . .
C21 C 0.69464(12) 0.6356(3) 0.47016(7) 0.0202(5) Uani 1 1 d . . . . .
C22 C 0.70144(12) 0.5574(3) 0.43020(7) 0.0205(5) Uani 1 1 d . . . . .
H22 H 0.6608 0.5207 0.4135 0.025 Uiso 1 1 calc R U . . .
C23 C 0.76844(12) 0.5339(3) 0.41505(7) 0.0195(5) Uani 1 1 d . . . . .
H23 H 0.7732 0.4817 0.3877 0.023 Uiso 1 1 calc R U . . .
C24 C 0.56897(13) 0.6253(4) 0.46251(8) 0.0327(6) Uani 1 1 d . . . . .
H24A H 0.5273 0.6528 0.4786 0.049 Uiso 1 1 calc R U . . .
H24B H 0.5680 0.7002 0.4366 0.049 Uiso 1 1 calc R U . . .
H24C H 0.5689 0.4946 0.4549 0.049 Uiso 1 1 calc R U . . .
C25 C 0.31827(12) 0.5186(3) 0.36323(7) 0.0207(5) Uani 1 1 d . . . . .
C26 C 0.27103(13) 0.5103(3) 0.39573(8) 0.0248(5) Uani 1 1 d . . . . .
H26 H 0.2839 0.5571 0.4231 0.030 Uiso 1 1 calc R U . . .
C27 C 0.20515(13) 0.4332(4) 0.38750(8) 0.0299(6) Uani 1 1 d . . . . .
H27 H 0.1724 0.4283 0.4094 0.036 Uiso 1 1 calc R U . . .
C28 C 0.18635(14) 0.3626(4) 0.34753(9) 0.0333(6) Uani 1 1 d . . . . .
C29 C 0.23471(14) 0.3673(4) 0.31581(8) 0.0357(6) Uani 1 1 d . . . . .
H29 H 0.2224 0.3164 0.2887 0.043 Uiso 1 1 calc R U . . .
C30 C 0.30093(13) 0.4459(3) 0.32334(8) 0.0281(6) Uani 1 1 d . . . . .
H30 H 0.3338 0.4498 0.3016 0.034 Uiso 1 1 calc R U . . .
C31 C 0.39770(11) 0.8447(3) 0.38288(7) 0.0175(5) Uani 1 1 d . . . . .
C32 C 0.39545(11) 0.9231(3) 0.42750(7) 0.0170(5) Uani 1 1 d . . . . .
H32 H 0.4310 0.8610 0.4470 0.020 Uiso 1 1 calc R U . . .
C33 C 0.41821(12) 1.1224(3) 0.41823(7) 0.0183(5) Uani 1 1 d . . . . .
C34 C 0.40022(11) 0.9834(3) 0.35466(7) 0.0194(5) Uani 1 1 d . . . . .
H34 H 0.4529 0.9748 0.3554 0.023 Uiso 1 1 calc R U . . .
C35 C 0.39823(12) 0.9923(3) 0.30835(7) 0.0221(5) Uani 1 1 d . . . . .
C36 C 0.44384(13) 1.1080(4) 0.28744(8) 0.0296(6) Uani 1 1 d . . . . .
H36 H 0.4764 1.1833 0.3033 0.035 Uiso 1 1 calc R U . . .
C37 C 0.44162(14) 1.1131(4) 0.24348(8) 0.0322(6) Uani 1 1 d . . . . .
H37 H 0.4733 1.1911 0.2295 0.039 Uiso 1 1 calc R U . . .
C38 C 0.39399(13) 1.0063(4) 0.21944(8) 0.0297(6) Uani 1 1 d . . . . .
C39 C 0.34722(14) 0.8960(4) 0.24071(8) 0.0336(6) Uani 1 1 d . . . . .
H39 H 0.3133 0.8249 0.2248 0.040 Uiso 1 1 calc R U . . .
C40 C 0.34916(14) 0.8879(4) 0.28456(8) 0.0301(6) Uani 1 1 d . . . . .
H40 H 0.3170 0.8109 0.2985 0.036 Uiso 1 1 calc R U . . .
C41 C 0.39050(15) 1.0117(4) 0.17179(8) 0.0403(7) Uani 1 1 d . . . . .
H41A H 0.3537 0.9272 0.1608 0.060 Uiso 1 1 calc R U . . .
H41B H 0.3793 1.1370 0.1621 0.060 Uiso 1 1 calc R U . . .
H41C H 0.4362 0.9745 0.1613 0.060 Uiso 1 1 calc R U . . .
C42 C 0.32229(11) 0.9113(3) 0.44495(7) 0.0169(5) Uani 1 1 d . . . . .
C43 C 0.31351(12) 0.8334(3) 0.48479(7) 0.0194(5) Uani 1 1 d . . . . .
H43 H 0.3537 0.7971 0.5019 0.023 Uiso 1 1 calc R U . . .
C44 C 0.24654(12) 0.8087(3) 0.49949(7) 0.0205(5) Uani 1 1 d . . . . .
H44 H 0.2409 0.7537 0.5264 0.025 Uiso 1 1 calc R U . . .
C45 C 0.18761(12) 0.8639(3) 0.47508(7) 0.0197(5) Uani 1 1 d . . . . .
C46 C 0.19569(12) 0.9469(3) 0.43570(7) 0.0203(5) Uani 1 1 d . . . . .
H46 H 0.1556 0.9883 0.4191 0.024 Uiso 1 1 calc R U . . .
C47 C 0.26299(12) 0.9683(3) 0.42108(7) 0.0188(5) Uani 1 1 d . . . . .
H47 H 0.2686 1.0231 0.3941 0.023 Uiso 1 1 calc R U . . .
C48 C 0.06228(13) 0.8658(4) 0.46512(8) 0.0310(6) Uani 1 1 d . . . . .
H48A H 0.0199 0.8382 0.4806 0.047 Uiso 1 1 calc R U . . .
H48B H 0.0615 0.9954 0.4564 0.047 Uiso 1 1 calc R U . . .
H48C H 0.0634 0.7873 0.4399 0.047 Uiso 1 1 calc R U . . .
N1 N 1.00044(10) 0.3324(3) 0.42098(6) 0.0237(4) Uani 1 1 d . . . . .
N2 N 0.49855(10) 1.1388(3) 0.42667(6) 0.0229(4) Uani 1 1 d . . . . .
O1 O 0.92716(9) 0.9529(2) 0.40836(5) 0.0247(4) Uani 1 1 d . . . . .
O2 O 0.94010(9) 0.9142(2) 0.33071(5) 0.0279(4) Uani 1 1 d . . . . .
O3 O 0.90339(8) 0.3255(2) 0.37095(5) 0.0204(4) Uani 1 1 d . . . . .
O4 O 1.02310(10) 0.3516(3) 0.45768(6) 0.0366(5) Uani 1 1 d . . . . .
O5 O 1.03594(9) 0.2945(3) 0.39125(6) 0.0406(5) Uani 1 1 d . . . . .
O6 O 0.63155(8) 0.6666(3) 0.48807(5) 0.0283(4) Uani 1 1 d . . . . .
O7 O 0.44218(9) 0.5820(2) 0.33555(5) 0.0275(4) Uani 1 1 d . . . . .
O8 O 0.43117(8) 0.5326(2) 0.41307(5) 0.0247(4) Uani 1 1 d . . . . .
O9 O 0.53681(10) 1.1494(3) 0.39711(6) 0.0418(5) Uani 1 1 d . . . . .
O10 O 0.51836(9) 1.1396(3) 0.46398(6) 0.0349(4) Uani 1 1 d . . . . .
O11 O 0.40471(8) 1.1524(2) 0.37452(5) 0.0201(4) Uani 1 1 d . . . . .
O12 O 0.12376(8) 0.8317(2) 0.49209(5) 0.0270(4) Uani 1 1 d . . . . .
S1 S 0.90468(3) 0.87038(7) 0.36847(2) 0.01890(16) Uani 1 1 d . . . . .
S2 S 0.40439(3) 0.60903(7) 0.37330(2) 0.01886(16) Uani 1 1 d . . . . .

loop_
_atom_site_aniso_label
_atom_site_aniso_U_11
_atom_site_aniso_U_22
_atom_site_aniso_U_33
_atom_site_aniso_U_23
_atom_site_aniso_U_13
_atom_site_aniso_U_12
C1 0.0231(12) 0.0160(11) 0.0259(12) 0.0044(9) 0.0009(10) 0.0003(9)
C2 0.0337(14) 0.0299(14) 0.0284(13) 0.0019(10) -0.0008(11) 0.0023(11)
C3 0.0375(16) 0.0430(17) 0.0409(16) 0.0016(13) -0.0136(13) 0.0030(13)
C4 0.0261(14) 0.0377(16) 0.062(2) 0.0065(14) -0.0059(14) 0.0048(12)
C5 0.0280(14) 0.0289(14) 0.0498(17) 0.0016(12) 0.0076(13) 0.0053(11)
C6 0.0283(13) 0.0217(13) 0.0295(13) 0.0010(10) 0.0038(11) 0.0016(10)
C7 0.0168(11) 0.0167(11) 0.0212(11) 0.0007(9) 0.0013(9) 0.0006(9)
C8 0.0128(10) 0.0178(11) 0.0254(12) 0.0014(9) 0.0016(9) 0.0007(9)
C9 0.0149(11) 0.0198(12) 0.0206(11) -0.0014(9) -0.0003(9) 0.0015(9)
C10 0.0162(11) 0.0157(11) 0.0207(11) 0.0014(9) -0.0008(9) -0.0015(9)
C11 0.0216(12) 0.0210(12) 0.0221(12) -0.0008(9) 0.0006(9) 0.0043(9)
C12 0.0353(14) 0.0284(14) 0.0274(13) 0.0026(11) -0.0014(11) -0.0081(11)
C13 0.0404(15) 0.0342(15) 0.0279(13) -0.0031(11) -0.0070(12) -0.0075(12)
C14 0.0297(13) 0.0356(15) 0.0246(13) -0.0001(11) -0.0030(11) 0.0072(11)
C15 0.0335(14) 0.0325(14) 0.0263(13) 0.0016(11) 0.0087(11) 0.0016(11)
C16 0.0295(13) 0.0288(13) 0.0257(12) -0.0035(10) 0.0053(11) -0.0037(11)
C17 0.0466(17) 0.0546(19) 0.0242(14) 0.0005(12) -0.0061(13) -0.0002(14)
C18 0.0179(11) 0.0151(11) 0.0184(11) 0.0026(8) 0.0001(9) 0.0014(9)
C19 0.0205(12) 0.0227(12) 0.0201(11) -0.0033(9) -0.0039(9) -0.0003(9)
C20 0.0241(12) 0.0246(12) 0.0193(11) -0.0053(9) 0.0005(10) 0.0004(10)
C21 0.0192(12) 0.0201(12) 0.0214(11) 0.0007(9) 0.0029(9) 0.0018(9)
C22 0.0178(11) 0.0246(12) 0.0187(11) 0.0011(9) -0.0026(9) -0.0013(9)
C23 0.0223(12) 0.0216(12) 0.0144(10) -0.0014(9) -0.0006(9) -0.0001(9)
C24 0.0175(12) 0.0435(16) 0.0371(15) -0.0093(12) 0.0009(11) -0.0010(11)
C25 0.0202(11) 0.0164(11) 0.0253(12) 0.0012(9) -0.0001(10) -0.0003(9)
C26 0.0275(13) 0.0198(12) 0.0269(12) 0.0001(10) 0.0005(10) -0.0011(10)
C27 0.0251(13) 0.0259(13) 0.0393(15) -0.0006(11) 0.0064(11) -0.0035(11)
C28 0.0273(14) 0.0321(15) 0.0399(15) 0.0043(12) -0.0051(12) -0.0041(11)
C29 0.0365(15) 0.0375(16) 0.0321(14) -0.0032(11) -0.0111(12) -0.0078(12)
C30 0.0320(14) 0.0272(13) 0.0252(12) -0.0002(10) 0.0001(11) -0.0040(11)
C31 0.0172(11) 0.0163(11) 0.0190(11) -0.0014(9) 0.0010(9) -0.0012(9)
C32 0.0168(11) 0.0161(11) 0.0180(11) 0.0007(9) -0.0003(9) -0.0004(9)
C33 0.0168(11) 0.0194(12) 0.0184(11) 0.0011(9) -0.0018(9) -0.0021(9)
C34 0.0133(10) 0.0194(12) 0.0254(12) -0.0030(9) 0.0010(9) 0.0001(9)
C35 0.0239(12) 0.0236(12) 0.0188(11) 0.0014(9) 0.0008(10) 0.0023(10)
C36 0.0296(13) 0.0335(14) 0.0255(13) 0.0012(10) 0.0010(11) -0.0075(11)
C37 0.0318(14) 0.0407(16) 0.0244(13) 0.0051(11) 0.0038(11) -0.0046(12)
C38 0.0289(13) 0.0372(15) 0.0229(12) 0.0003(11) -0.0001(11) 0.0070(11)
C39 0.0360(15) 0.0396(16) 0.0245(13) -0.0014(11) -0.0065(11) -0.0060(12)
C40 0.0301(14) 0.0347(15) 0.0255(13) 0.0023(11) -0.0005(11) -0.0089(11)
C41 0.0396(16) 0.060(2) 0.0216(13) -0.0009(12) 0.0011(12) 0.0015(14)
C42 0.0180(11) 0.0147(11) 0.0177(11) -0.0028(8) -0.0003(9) -0.0015(9)
C43 0.0197(11) 0.0187(11) 0.0193(11) 0.0012(9) -0.0035(9) -0.0001(9)
C44 0.0246(12) 0.0227(12) 0.0142(11) 0.0029(9) 0.0004(9) 0.0006(9)
C45 0.0196(12) 0.0186(12) 0.0211(11) -0.0021(9) 0.0029(9) -0.0027(9)
C46 0.0191(11) 0.0247(12) 0.0170(11) -0.0003(9) -0.0026(9) 0.0018(9)
C47 0.0207(11) 0.0189(11) 0.0168(11) 0.0018(9) 0.0002(9) -0.0008(9)
C48 0.0168(12) 0.0404(16) 0.0359(14) 0.0037(11) 0.0006(11) 0.0011(11)
N1 0.0190(10) 0.0199(10) 0.0320(11) 0.0027(8) -0.0003(9) 0.0018(8)
N2 0.0198(10) 0.0212(10) 0.0275(11) -0.0005(8) 0.0005(9) -0.0019(8)
O1 0.0276(9) 0.0173(8) 0.0286(9) -0.0018(7) -0.0041(7) -0.0004(7)
O2 0.0318(10) 0.0211(9) 0.0318(9) 0.0051(7) 0.0116(8) -0.0007(7)
O3 0.0255(9) 0.0159(8) 0.0197(8) 0.0011(6) 0.0001(7) 0.0002(6)
O4 0.0284(10) 0.0439(11) 0.0364(11) 0.0015(9) -0.0113(8) 0.0055(8)
O5 0.0243(10) 0.0539(13) 0.0447(11) -0.0047(10) 0.0121(9) 0.0037(9)
O6 0.0164(8) 0.0412(11) 0.0275(9) -0.0084(8) 0.0021(7) 0.0002(7)
O7 0.0261(9) 0.0259(9) 0.0311(9) -0.0070(7) 0.0095(8) -0.0005(7)
O8 0.0255(9) 0.0188(8) 0.0291(9) 0.0019(7) -0.0066(7) 0.0004(7)
O9 0.0237(10) 0.0654(14) 0.0371(11) 0.0031(10) 0.0105(9) -0.0023(9)
O10 0.0283(10) 0.0459(12) 0.0294(10) 0.0006(8) -0.0084(8) -0.0065(8)
O11 0.0254(9) 0.0168(8) 0.0179(8) 0.0004(6) -0.0004(7) -0.0011(6)
O12 0.0174(8) 0.0378(10) 0.0259(9) 0.0052(7) 0.0020(7) 0.0001(7)
S1 0.0197(3) 0.0146(3) 0.0226(3) 0.0017(2) 0.0027(2) -0.0002(2)
S2 0.0172(3) 0.0165(3) 0.0229(3) -0.0015(2) 0.0007(2) -0.0001(2)

loop_
_atom_type_symbol
_atom_type_description
_atom_type_scat_dispersion_real
_atom_type_scat_dispersion_imag
_atom_type_scat_source
C C 0.0033 0.0016 'International Tables Vol C Tables 4.2.6.8 and 6.1.1.4'
H H 0.0000 0.0000 'International Tables Vol C Tables 4.2.6.8 and 6.1.1.4'
N N 0.0061 0.0033 'International Tables Vol C Tables 4.2.6.8 and 6.1.1.4'
O O 0.0106 0.0060 'International Tables Vol C Tables 4.2.6.8 and 6.1.1.4'
S S 0.1246 0.1234 'International Tables Vol C Tables 4.2.6.8 and 6.1.1.4'

loop_
_geom_angle_atom_site_label_1
_geom_angle_atom_site_label_2
_geom_angle_atom_site_label_3
_geom_angle
_geom_angle_site_symmetry_1
_geom_angle_site_symmetry_3
_geom_angle_publ_flag
C6 C1 C2 121.4(2) . . ?
C6 C1 S1 119.76(19) . . ?
C2 C1 S1 118.85(18) . . ?
C3 C2 C1 118.8(2) . . ?
C3 C2 H2 120.6 . . ?
C1 C2 H2 120.6 . . ?
C2 C3 C4 120.2(3) . . ?
C2 C3 H3 119.9 . . ?
C4 C3 H3 119.9 . . ?
C5 C4 C3 120.5(3) . . ?
C5 C4 H4 119.8 . . ?
C3 C4 H4 119.8 . . ?
C6 C5 C4 120.3(3) . . ?
C6 C5 H5 119.9 . . ?
C4 C5 H5 119.9 . . ?
C5 C6 C1 118.8(2) . . ?
C5 C6 H6 120.6 . . ?
C1 C6 H6 120.6 . . ?
C8 C7 C10 109.92(19) . . ?
C8 C7 S1 129.93(18) . . ?
C10 C7 S1 119.46(16) . . ?
C7 C8 O3 110.59(19) . . ?
C7 C8 C11 137.1(2) . . ?
O3 C8 C11 112.25(18) . . ?
C7 C8 H8 90.9 . . ?
O3 C8 H8 90.9 . . ?
C11 C8 H8 90.9 . . ?
O3 C9 C10 106.98(18) . . ?
O3 C9 N1 107.04(17) . . ?
C10 C9 N1 108.42(18) . . ?
C7 C10 C18 112.89(18) . . ?
C7 C10 C9 98.35(17) . . ?
C18 C10 C9 112.57(18) . . ?
C7 C10 H10 110.8 . . ?
C18 C10 H10 110.8 . . ?
C9 C10 H10 110.8 . . ?
C12 C11 C16 118.7(2) . . ?
C12 C11 C8 117.9(2) . . ?
C16 C11 C8 123.4(2) . . ?
C13 C12 C11 120.5(2) . . ?
C13 C12 H12 119.7 . . ?
C11 C12 H12 119.7 . . ?
C12 C13 C14 121.2(2) . . ?
C12 C13 H13 119.4 . . ?
C14 C13 H13 119.4 . . ?
C15 C14 C13 117.7(2) . . ?
C15 C14 C17 122.2(2) . . ?
C13 C14 C17 120.0(2) . . ?
C14 C15 C16 121.7(2) . . ?
C14 C15 H15 119.1 . . ?
C16 C15 H15 119.1 . . ?
C15 C16 C11 120.1(2) . . ?
C15 C16 H16 120.0 . . ?
C11 C16 H16 120.0 . . ?
C14 C17 H17A 109.5 . . ?
C14 C17 H17B 109.5 . . ?
H17A C17 H17B 109.5 . . ?
C14 C17 H17C 109.5 . . ?
H17A C17 H17C 109.5 . . ?
H17B C17 H17C 109.5 . . ?
C23 C18 C19 118.5(2) . . ?
C23 C18 C10 121.69(19) . . ?
C19 C18 C10 119.8(2) . . ?
C20 C19 C18 120.7(2) . . ?
C20 C19 H19 119.7 . . ?
C18 C19 H19 119.7 . . ?
C19 C20 C21 120.2(2) . . ?
C19 C20 H20 119.9 . . ?
C21 C20 H20 119.9 . . ?
O6 C21 C20 115.82(19) . . ?
O6 C21 C22 124.2(2) . . ?
C20 C21 C22 120.0(2) . . ?
C23 C22 C21 119.1(2) . . ?
C23 C22 H22 120.5 . . ?
C21 C22 H22 120.5 . . ?
C18 C23 C22 121.5(2) . . ?
C18 C23 H23 119.3 . . ?
C22 C23 H23 119.3 . . ?
O6 C24 H24A 109.5 . . ?
O6 C24 H24B 109.5 . . ?
H24A C24 H24B 109.5 . . ?
O6 C24 H24C 109.5 . . ?
H24A C24 H24C 109.5 . . ?
H24B C24 H24C 109.5 . . ?
C30 C25 C26 121.1(2) . . ?
C30 C25 S2 118.63(18) . . ?
C26 C25 S2 120.17(18) . . ?
C27 C26 C25 119.1(2) . . ?
C27 C26 H26 120.5 . . ?
C25 C26 H26 120.5 . . ?
C26 C27 C28 120.7(2) . . ?
C26 C27 H27 119.7 . . ?
C28 C27 H27 119.7 . . ?
C29 C28 C27 119.6(2) . . ?
C28 C29 C30 120.6(2) . . ?
C28 C29 H29 119.7 . . ?
C30 C29 H29 119.7 . . ?
C25 C30 C29 119.0(2) . . ?
C25 C30 H30 120.5 . . ?
C29 C30 H30 120.5 . . ?
C34 C31 C32 109.54(19) . . ?
C34 C31 S2 127.96(17) . . ?
C32 C31 S2 122.24(16) . . ?
C42 C32 C31 112.33(18) . . ?
C42 C32 C33 112.97(18) . . ?
C31 C32 C33 98.96(16) . . ?
C42 C32 H32 110.7 . . ?
C31 C32 H32 110.7 . . ?
C33 C32 H32 110.7 . . ?
O11 C33 N2 106.87(17) . . ?
O11 C33 C32 106.97(17) . . ?
N2 C33 C32 108.90(17) . . ?
C31 C34 O11 111.69(19) . . ?
C31 C34 C35 133.9(2) . . ?
O11 C34 C35 114.37(19) . . ?
C31 C34 H34 90.3 . . ?
O11 C34 H34 90.3 . . ?
C35 C34 H34 90.3 . . ?
C40 C35 C36 119.2(2) . . ?
C40 C35 C34 120.0(2) . . ?
C36 C35 C34 120.8(2) . . ?
C37 C36 C35 119.9(2) . . ?
C37 C36 H36 120.0 . . ?
C35 C36 H36 120.0 . . ?
C36 C37 C38 121.3(2) . . ?
C36 C37 H37 119.3 . . ?
C38 C37 H37 119.3 . . ?
C37 C38 C39 118.2(2) . . ?
C37 C38 C41 121.9(2) . . ?
C39 C38 C41 119.9(2) . . ?
C40 C39 C38 121.3(2) . . ?
C40 C39 H39 119.4 . . ?
C38 C39 H39 119.4 . . ?
C39 C40 C35 120.1(2) . . ?
C39 C40 H40 120.0 . . ?
C35 C40 H40 120.0 . . ?
C38 C41 H41A 109.5 . . ?
C38 C41 H41B 109.5 . . ?
H41A C41 H41B 109.5 . . ?
C38 C41 H41C 109.5 . . ?
H41A C41 H41C 109.5 . . ?
H41B C41 H41C 109.5 . . ?
C47 C42 C43 118.8(2) . . ?
C47 C42 C32 121.20(19) . . ?
C43 C42 C32 119.9(2) . . ?
C44 C43 C42 120.3(2) . . ?
C44 C43 H43 119.9 . . ?
C42 C43 H43 119.9 . . ?
C43 C44 C45 120.4(2) . . ?
C43 C44 H44 119.8 . . ?
C45 C44 H44 119.8 . . ?
O12 C45 C44 116.04(19) . . ?
O12 C45 C46 124.0(2) . . ?
C44 C45 C46 120.0(2) . . ?
C47 C46 C45 119.1(2) . . ?
C47 C46 H46 120.5 . . ?
C45 C46 H46 120.5 . . ?
C46 C47 C42 121.5(2) . . ?
C46 C47 H47 119.3 . . ?
C42 C47 H47 119.3 . . ?
O12 C48 H48A 109.5 . . ?
O12 C48 H48B 109.5 . . ?
H48A C48 H48B 109.5 . . ?
O12 C48 H48C 109.5 . . ?
H48A C48 H48C 109.5 . . ?
H48B C48 H48C 109.5 . . ?
O5 N1 O4 125.0(2) . . ?
O5 N1 C9 119.9(2) . . ?
O4 N1 C9 115.00(19) . . ?
O9 N2 O10 125.1(2) . . ?
O9 N2 C33 119.79(19) . . ?
O10 N2 C33 115.16(18) . . ?
C8 O3 C9 107.74(17) . . ?
C21 O6 C24 116.81(18) . . ?
C34 O11 C33 108.12(16) . . ?
C45 O12 C48 116.70(18) . . ?
O2 S1 O1 120.21(11) . . ?
O2 S1 C7 109.83(10) . . ?
O1 S1 C7 105.07(10) . . ?
O2 S1 C1 107.53(11) . . ?
O1 S1 C1 108.19(10) . . ?
C7 S1 C1 105.02(11) . . ?
O7 S2 O8 120.02(10) . . ?
O7 S2 C31 108.79(10) . . ?
O8 S2 C31 104.64(10) . . ?
O7 S2 C25 107.06(11) . . ?
O8 S2 C25 107.25(10) . . ?
C31 S2 C25 108.69(11) . . ?

loop_
_geom_bond_atom_site_label_1
_geom_bond_atom_site_label_2
_geom_bond_distance
_geom_bond_site_symmetry_2
_geom_bond_publ_flag
C1 C6 1.392(3) . ?
C1 C2 1.395(3) . ?
C1 S1 1.765(2) . ?
C2 C3 1.381(4) . ?
C2 H2 0.9500 . ?
C3 C4 1.388(4) . ?
C3 H3 0.9500 . ?
C4 C5 1.384(4) . ?
C4 H4 0.9500 . ?
C5 C6 1.382(4) . ?
C5 H5 0.9500 . ?
C6 H6 0.9500 . ?
C7 C8 1.343(3) . ?
C7 C10 1.520(3) . ?
C7 S1 1.747(2) . ?
C8 O3 1.391(3) . ?
C8 C11 1.469(3) . ?
C8 H8 1.0000 . ?
C9 O3 1.398(3) . ?
C9 C10 1.531(3) . ?
C9 N1 1.545(3) . ?
C10 C18 1.525(3) . ?
C10 H10 1.0000 . ?
C11 C12 1.391(3) . ?
C11 C16 1.395(3) . ?
C12 C13 1.377(3) . ?
C12 H12 0.9500 . ?
C13 C14 1.400(4) . ?
C13 H13 0.9500 . ?
C14 C15 1.380(4) . ?
C14 C17 1.507(3) . ?
C15 C16 1.385(3) . ?
C15 H15 0.9500 . ?
C16 H16 0.9500 . ?
C17 H17A 0.9800 . ?
C17 H17B 0.9800 . ?
C17 H17C 0.9800 . ?
C18 C23 1.389(3) . ?
C18 C19 1.397(3) . ?
C19 C20 1.381(3) . ?
C19 H19 0.9500 . ?
C20 C21 1.390(3) . ?
C20 H20 0.9500 . ?
C21 O6 1.366(3) . ?
C21 C22 1.394(3) . ?
C22 C23 1.390(3) . ?
C22 H22 0.9500 . ?
C23 H23 0.9500 . ?
C24 O6 1.435(3) . ?
C24 H24A 0.9800 . ?
C24 H24B 0.9800 . ?
C24 H24C 0.9800 . ?
C25 C30 1.389(3) . ?
C25 C26 1.394(3) . ?
C25 S2 1.776(2) . ?
C26 C27 1.383(3) . ?
C26 H26 0.9500 . ?
C27 C28 1.392(4) . ?
C27 H27 0.9500 . ?
C28 C29 1.389(4) . ?
C29 C30 1.390(4) . ?
C29 H29 0.9500 . ?
C30 H30 0.9500 . ?
C31 C34 1.347(3) . ?
C31 C32 1.520(3) . ?
C31 S2 1.745(2) . ?
C32 C42 1.520(3) . ?
C32 C33 1.543(3) . ?
C32 H32 1.0000 . ?
C33 O11 1.407(3) . ?
C33 N2 1.540(3) . ?
C34 O11 1.379(3) . ?
C34 C35 1.460(3) . ?
C34 H34 1.0000 . ?
C35 C40 1.393(3) . ?
C35 C36 1.394(3) . ?
C36 C37 1.385(3) . ?
C36 H36 0.9500 . ?
C37 C38 1.388(4) . ?
C37 H37 0.9500 . ?
C38 C39 1.391(4) . ?
C38 C41 1.501(3) . ?
C39 C40 1.383(3) . ?
C39 H39 0.9500 . ?
C40 H40 0.9500 . ?
C41 H41A 0.9800 . ?
C41 H41B 0.9800 . ?
C41 H41C 0.9800 . ?
C42 C47 1.387(3) . ?
C42 C43 1.395(3) . ?
C43 C44 1.385(3) . ?
C43 H43 0.9500 . ?
C44 C45 1.386(3) . ?
C44 H44 0.9500 . ?
C45 O12 1.368(3) . ?
C45 C46 1.396(3) . ?
C46 C47 1.387(3) . ?
C46 H46 0.9500 . ?
C47 H47 0.9500 . ?
C48 O12 1.432(3) . ?
C48 H48A 0.9800 . ?
C48 H48B 0.9800 . ?
C48 H48C 0.9800 . ?
N1 O5 1.212(3) . ?
N1 O4 1.223(3) . ?
N2 O9 1.210(2) . ?
N2 O10 1.218(3) . ?
O1 S1 1.4395(17) . ?
O2 S1 1.4304(16) . ?
O7 S2 1.4317(16) . ?
O8 S2 1.4419(17) . ?

loop_
_geom_torsion_atom_site_label_1
_geom_torsion_atom_site_label_2
_geom_torsion_atom_site_label_3
_geom_torsion_atom_site_label_4
_geom_torsion
_geom_torsion_site_symmetry_1
_geom_torsion_site_symmetry_2
_geom_torsion_site_symmetry_3
_geom_torsion_site_symmetry_4
_geom_torsion_publ_flag
C6 C1 C2 C3 0.8(4) . . . . ?
S1 C1 C2 C3 -180.0(2) . . . . ?
C1 C2 C3 C4 0.1(4) . . . . ?
C2 C3 C4 C5 -0.3(4) . . . . ?
C3 C4 C5 C6 -0.4(4) . . . . ?
C4 C5 C6 C1 1.2(4) . . . . ?
C2 C1 C6 C5 -1.4(4) . . . . ?
S1 C1 C6 C5 179.32(19) . . . . ?
C10 C7 C8 O3 -3.9(3) . . . . ?
S1 C7 C8 O3 -174.09(16) . . . . ?
C10 C7 C8 C11 172.5(2) . . . . ?
S1 C7 C8 C11 2.3(4) . . . . ?
C8 C7 C10 C18 -101.8(2) . . . . ?
S1 C7 C10 C18 69.6(2) . . . . ?
C8 C7 C10 C9 17.1(2) . . . . ?
S1 C7 C10 C9 -171.54(15) . . . . ?
O3 C9 C10 C7 -24.4(2) . . . . ?
N1 C9 C10 C7 90.77(19) . . . . ?
O3 C9 C10 C18 94.8(2) . . . . ?
N1 C9 C10 C18 -150.11(18) . . . . ?
C7 C8 C11 C12 -139.3(3) . . . . ?
O3 C8 C11 C12 37.0(3) . . . . ?
C7 C8 C11 C16 42.8(4) . . . . ?
O3 C8 C11 C16 -140.9(2) . . . . ?
C16 C11 C12 C13 -1.3(4) . . . . ?
C8 C11 C12 C13 -179.3(2) . . . . ?
C11 C12 C13 C14 0.9(4) . . . . ?
C12 C13 C14 C15 0.3(4) . . . . ?
C12 C13 C14 C17 179.5(3) . . . . ?
C13 C14 C15 C16 -1.2(4) . . . . ?
C17 C14 C15 C16 179.6(3) . . . . ?
C14 C15 C16 C11 0.9(4) . . . . ?
C12 C11 C16 C15 0.4(4) . . . . ?
C8 C11 C16 C15 178.3(2) . . . . ?
C7 C10 C18 C23 48.4(3) . . . . ?
C9 C10 C18 C23 -61.9(3) . . . . ?
C7 C10 C18 C19 -131.2(2) . . . . ?
C9 C10 C18 C19 118.5(2) . . . . ?
C23 C18 C19 C20 -0.6(3) . . . . ?
C10 C18 C19 C20 179.0(2) . . . . ?
C18 C19 C20 C21 0.7(4) . . . . ?
C19 C20 C21 O6 179.9(2) . . . . ?
C19 C20 C21 C22 -0.1(4) . . . . ?
O6 C21 C22 C23 179.4(2) . . . . ?
C20 C21 C22 C23 -0.5(3) . . . . ?
C19 C18 C23 C22 0.0(3) . . . . ?
C10 C18 C23 C22 -179.7(2) . . . . ?
C21 C22 C23 C18 0.6(3) . . . . ?
C30 C25 C26 C27 -1.9(4) . . . . ?
S2 C25 C26 C27 -177.67(18) . . . . ?
C25 C26 C27 C28 0.7(4) . . . . ?
C26 C27 C28 C29 1.0(4) . . . . ?
C27 C28 C29 C30 -1.6(4) . . . . ?
C26 C25 C30 C29 1.3(4) . . . . ?
S2 C25 C30 C29 177.1(2) . . . . ?
C28 C29 C30 C25 0.5(4) . . . . ?
C34 C31 C32 C42 104.3(2) . . . . ?
S2 C31 C32 C42 -81.2(2) . . . . ?
C34 C31 C32 C33 -15.1(2) . . . . ?
S2 C31 C32 C33 159.38(16) . . . . ?
C42 C32 C33 O11 -98.0(2) . . . . ?
C31 C32 C33 O11 21.0(2) . . . . ?
C42 C32 C33 N2 146.85(18) . . . . ?
C31 C32 C33 N2 -94.16(19) . . . . ?
C32 C31 C34 O11 4.0(3) . . . . ?
S2 C31 C34 O11 -170.11(16) . . . . ?
C32 C31 C34 C35 -175.0(2) . . . . ?
S2 C31 C34 C35 10.9(4) . . . . ?
C31 C34 C35 C40 44.9(4) . . . . ?
O11 C34 C35 C40 -134.1(2) . . . . ?
C31 C34 C35 C36 -136.7(3) . . . . ?
O11 C34 C35 C36 44.3(3) . . . . ?
C40 C35 C36 C37 -2.3(4) . . . . ?
C34 C35 C36 C37 179.3(2) . . . . ?
C35 C36 C37 C38 0.8(4) . . . . ?
C36 C37 C38 C39 1.3(4) . . . . ?
C36 C37 C38 C41 179.4(3) . . . . ?
C37 C38 C39 C40 -1.9(4) . . . . ?
C41 C38 C39 C40 179.9(3) . . . . ?
C38 C39 C40 C35 0.5(4) . . . . ?
C36 C35 C40 C39 1.6(4) . . . . ?
C34 C35 C40 C39 -180.0(2) . . . . ?
C31 C32 C42 C47 -48.0(3) . . . . ?
C33 C32 C42 C47 63.0(3) . . . . ?
C31 C32 C42 C43 128.7(2) . . . . ?
C33 C32 C42 C43 -120.3(2) . . . . ?
C47 C42 C43 C44 1.9(3) . . . . ?
C32 C42 C43 C44 -174.8(2) . . . . ?
C42 C43 C44 C45 -1.1(3) . . . . ?
C43 C44 C45 O12 179.2(2) . . . . ?
C43 C44 C45 C46 -0.8(3) . . . . ?
O12 C45 C46 C47 -178.3(2) . . . . ?
C44 C45 C46 C47 1.8(3) . . . . ?
C45 C46 C47 C42 -0.9(3) . . . . ?
C43 C42 C47 C46 -1.0(3) . . . . ?
C32 C42 C47 C46 175.8(2) . . . . ?
O3 C9 N1 O5 1.5(3) . . . . ?
C10 C9 N1 O5 -113.6(2) . . . . ?
O3 C9 N1 O4 -178.00(18) . . . . ?
C10 C9 N1 O4 66.9(2) . . . . ?
O11 C33 N2 O9 -9.1(3) . . . . ?
C32 C33 N2 O9 106.1(2) . . . . ?
O11 C33 N2 O10 171.07(18) . . . . ?
C32 C33 N2 O10 -73.7(2) . . . . ?
C7 C8 O3 C9 -13.0(2) . . . . ?
C11 C8 O3 C9 169.67(17) . . . . ?
C10 C9 O3 C8 24.2(2) . . . . ?
N1 C9 O3 C8 -91.90(19) . . . . ?
C20 C21 O6 C24 176.1(2) . . . . ?
C22 C21 O6 C24 -3.9(3) . . . . ?
C31 C34 O11 C33 10.6(2) . . . . ?
C35 C34 O11 C33 -170.15(18) . . . . ?
N2 C33 O11 C34 96.12(19) . . . . ?
C32 C33 O11 C34 -20.4(2) . . . . ?
C44 C45 O12 C48 -172.2(2) . . . . ?
C46 C45 O12 C48 7.8(3) . . . . ?
C8 C7 S1 O2 -35.2(3) . . . . ?
C10 C7 S1 O2 155.35(17) . . . . ?
C8 C7 S1 O1 -165.8(2) . . . . ?
C10 C7 S1 O1 24.7(2) . . . . ?
C8 C7 S1 C1 80.2(2) . . . . ?
C10 C7 S1 C1 -89.29(19) . . . . ?
C6 C1 S1 O2 -144.28(19) . . . . ?
C2 C1 S1 O2 36.4(2) . . . . ?
C6 C1 S1 O1 -13.0(2) . . . . ?
C2 C1 S1 O1 167.68(18) . . . . ?
C6 C1 S1 C7 98.8(2) . . . . ?
C2 C1 S1 C7 -80.5(2) . . . . ?
C34 C31 S2 O7 24.5(2) . . . . ?
C32 C31 S2 O7 -148.94(17) . . . . ?
C34 C31 S2 O8 153.9(2) . . . . ?
C32 C31 S2 O8 -19.5(2) . . . . ?
C34 C31 S2 C25 -91.8(2) . . . . ?
C32 C31 S2 C25 94.82(19) . . . . ?
C30 C25 S2 O7 -1.7(2) . . . . ?
C26 C25 S2 O7 174.19(18) . . . . ?
C30 C25 S2 O8 -131.70(19) . . . . ?
C26 C25 S2 O8 44.2(2) . . . . ?
C30 C25 S2 C31 115.7(2) . . . . ?
C26 C25 S2 C31 -68.5(2) . . . . ?
